data_1538533
loop_
_publ_author_name
'Rozenberg, K.A.'
'Sapozhnikov, A.N.'
'Kashaev, A.A.'
'Rastsvetaeva, R.K.'
'Bolotina, N.B.'

_publ_section_title
;
 Crystal structure and of a new representative of the cancrinite group
 with a 12-layer staking sequence of tetrahedral rings
;
_journal_name_full Kristallografiya
_journal_page_first 714
_journal_page_last 721
_journal_volume 49
_journal_year 2004
_chemical_formula_sum 'Al36 Ca15.94 Cl8 K0.96 Na31.1 O183.3 S10 Si36'
_chemical_name_systematic
;
Na31.1 Ca15.94 K0.96 (Si36 Al36 O144) (S O4)9.3 (S O3)0.7 Cl8
;
_space_group_IT_number 143
_symmetry_space_group_name_Hall 'P 3'
_symmetry_space_group_name_H-M 'P 3'
_cell_angle_alpha 90
_cell_angle_beta 90
_cell_angle_gamma 120
_cell_formula_units_Z 1
_cell_length_a 12.757
_cell_length_b 12.757
_cell_length_c 32.211
_cell_volume 4539.750
_citation_journal_id_ASTM KRISAJ
_cod_data_source_file Rozenberg_KRISAJ_2004_538.cif
_cod_data_source_block Al36Ca15.94Cl8K0.96Na31.1O183.3S10Si36
_cod_original_cell_volume 4539.75
_cod_database_code 1538533

loop_
_symmetry_equiv_pos_as_xyz
x,y,z
-y,x-y,z
-x+y,-x,z

loop_
_atom_site_label
_atom_site_type_symbol
_atom_site_fract_x
_atom_site_fract_y
_atom_site_fract_z
_atom_site_occupancy
_atom_site_U_iso_or_equiv
O28 O-2 0.6734 0.6631 0.5369 1 0.0
Al10 Al+3 0.402 0.0767 0.7483 1 0.0
O41 O-2 0.1213 0.8869 0.8329 1 0.0
Al1 Al+3 0.7405 -0.0005 -0.0014 1 0.0
Si7 Si+4 0.2552 0.0039 0.4975 1 0.0
Na13 Na+1 0.504 0.5075 0.8328 1 0.0
O57 O-2 0.6667 0.3333 0.5443 0.5 0.0
O8 O-2 0.6633 0.6756 0.1237 1 0.0
O53 O-2 0.3333 0.6667 0.129 0.5 0.0
Ca16 Ca+2 0.4413 0.2238 0.9156 0.26 0.0
O30 O-2 0.2153 0.7763 0.5774 1 0.0
Ca9 Ca+2 0.6667 0.3333 0.7489 1 0.0
Al5 Al+3 0.2597 0.2599 0.3319 1 0.0
O65 O-2 0.3333 0.6667 0.3471 1 0.0
Si2 Si+4 0.9245 0.5856 0.084 1 0.0
Si6 Si+4 0.3409 0.4152 0.4156 1 0.0
O21 O-2 0.4511 0.5474 0.4131 1 0.0
O43 O-2 0.342 0.3416 0.8734 1 0.0
Na12 Na+1 0.213 0.411 0.7398 0.2 0.0
O19 O-2 0.3434 0.3482 0.3734 1 0.0
Si5 Si+4 0.0003 0.2543 0.3318 1 0.0
Si11 Si+4 0.2534 0.0001 0.8319 1 0.0
Na2 Na+1 0.2181 0.4271 0.0827 0.86 0.0
O66 O-2 0.211 0.597 0.6969 1 0.0
O1 O-2 0.1205 0.8817 0.002 1 0.0
O70 O-2 0.609 0.399 0.3669 1 0.0
O12 O-2 0.6638 0.671 0.2031 1 0.0
O47 O-2 0.3432 0.3436 0.9555 1 0.0
Ca15 Ca+2 0.4987 0.5099 0.6652 0.35 0.0
Cl3 Cl-1 0.3333 0.6667 0.4976 1 0.0
Cl8 Cl-1 0 0 0.9171 1 0.0
O37 O-2 0.5465 0.4578 0.7489 1 0.0
Ca11 Ca+2 0.3333 0.6667 0.9255 1 0.0
Ca10 Ca+2 0.3333 0.6667 0.4163 1 0.0
O54 O-2 0.272 0.559 0.155 0.5 0.0
O49 O-2 0.22 0.614 0.051 0.7 0.0
Cl2 Cl-1 0 0 0.2498 1 0.0
O5 O-2 0.5501 0.453 0.0857 1 0.0
O34 O-2 0.8844 0.1209 0.6643 1 0.0
S10 S+4 0.6667 0.3333 0.9786 1 0.0
Ca1 Ca+2 0 0 0.001 1 0.0
Cl5 Cl-1 0 0 0.5805 1 0.0
Si3 Si+4 0.0036 0.2553 0.1659 1 0.0
O4 O-2 0.673 0.6657 0.0367 1 0.0
Na6 Na+1 0.5049 0.4996 0.3319 0.65 0.0
O40 O-2 0.6707 0.6664 0.7902 1 0.0
O33 O-2 0.1163 0.8878 0.6648 1 0.0
Ca4 Ca+2 0 0 0.4988 1 0.0
Ca5 Ca+2 0 0 0.666 1 0.0
Na11 Na+1 0.2265 0.446 0.7509 0.48 0.0
O62 O-2 0.627 0.407 0.8701 1 0.0
O61 O-2 0.6667 0.3333 0.681 1 0.0
O23 O-2 0.348 0.3384 0.4535 1 0.0
S2 S+6 0.3333 0.6667 0.1713 1 0.0
O14 O-2 0.7733 0.2039 0.2473 1 0.0
O26 O-2 0.8853 0.1151 0.4978 1 0.0
Na1 Na+1 0.5056 0.5036 -0.0009 1 0.0
O63 O-2 0.6667 0.3333 0.805 1 0.0
Al4 Al+3 0.4025 0.078 0.2476 1 0.0
Na8 Na+1 0.526 0.4818 0.4964 0.65 0.0
O31 O-2 0.3441 0.3476 0.6216 1 0.0
O13 O-2 0.5479 0.4521 0.2483 1 0.0
O68 O-2 0.2075 0.592 0.8019 1 0.0
O73 O-2 0.6667 0.3333 0.0214 1 0.0
O38 O-2 0.7739 0.2146 0.7474 1 0.0
Al3 Al+3 0.2627 0.2601 0.165 1 0.0
Al11 Al+3 0.7399 0.0005 0.8319 1 0.0
O7 O-2 0.3336 0.3455 0.1206 1 0.0
S9 S+6 0.6667 0.3333 0.3575 1 0.0
O22 O-2 0.2091 0.7696 0.4181 1 0.0
S8 S+6 0.3333 0.6667 0.8141 1 0.0
S4 S+6 0.6667 0.3333 0.6382 1 0.0
O18 O-2 0.1178 0.8872 0.3291 1 0.0
O3 O-2 0.3495 0.3463 0.0398 1 0.0
Si8 Si+4 0.339 0.414 0.5803 1 0.0
O55 O-2 0.3333 0.6667 0.215 0.5 0.0
O36 O-2 0.6705 0.6772 0.7042 1 0.0
Ca2 Ca+2 0 0 0.1667 1 0.0
O9 O-2 0.8841 0.1239 0.1659 1 0.0
O27 O-2 0.3449 0.3354 0.5401 1 0.0
Al2 Al+3 0.4026 0.0779 0.0838 1 0.0
Na10 Na+1 0.4987 0.5099 0.6652 0.65 0.0
Na15 Na+1 0.36 0.186 0.9129 0.25 0.0
O32 O-2 0.6681 0.6743 0.6235 1 0.0
O2 O-2 0.8903 0.1134 -0.0017 1 0.0
Na7 Na+1 0.4326 0.218 0.4153 1 0.0
O16 O-2 0.6728 0.6744 0.2912 1 0.0
S5 S+6 0.6667 0.3333 0.8492 1 0.0
Ca6 Ca+2 0 0 0.8331 1 0.0
Cl1 Cl-1 0 0 0.0844 1 0.0
Ca7 Ca+2 0.6667 0.3333 0.0864 1 0.0
Ca12 Ca+2 0.3333 0.6667 0.5778 1 0.0
O11 O-2 0.3407 0.3454 0.2076 1 0.0
Na3 Na+1 0.169 0.334 0.0767 0.14 0.0
S3 S+6 0.6667 0.3333 0.4991 1 0.0
O59 O-2 0.6667 0.3333 0.4544 0.5 0.0
O10 O-2 0.1154 0.8833 0.167 1 0.0
Ca3 Ca+2 0 0 0.3314 1 0.0
Ca14 Ca+2 0.526 0.4818 0.4964 0.35 0.0
O52 O-2 0.235 0.618 0.2023 0.5 0.0
Cl7 Cl-1 0 0 0.7481 1 0.0
O6 O-2 0.7777 0.2118 0.0855 1 0.0
O45 O-2 0.4577 0.5481 0.9196 1 0.0
Al9 Al+3 0.7423 0.0005 0.6661 1 0.0
Cl6 Cl-1 0.6667 0.3333 0.1711 1 0.0
O50 O-2 0.237 0.615 0.9951 0.3 0.0
Al6 Al+3 0.0772 0.402 0.4154 1 0.0
O24 O-2 0.6744 0.6603 0.4574 1 0.0
Si9 Si+4 0.2532 -0.0024 0.6642 1 0.0
S1 S+6 0.3333 0.6667 0.0213 1 0.0
O46 O-2 0.2108 0.7774 0.9174 1 0.0
Si4 Si+4 0.9249 0.5854 0.2477 1 0.0
O15 O-2 0.3407 0.3418 0.2865 1 0.0
O35 O-2 0.3443 0.3451 0.7047 1 0.0
O58 O-2 0.5705 0.253 0.5239 0.5 0.0
O64 O-2 0.212 0.603 0.2885 1 0.0
K1 K+1 0.2265 0.446 0.7509 0.32 0.0
O42 O-2 0.8882 0.1196 0.8349 1 0.0
O17 O-2 0.8852 0.1194 0.3324 1 0.0
S7 S+6 0.3333 0.6667 0.6846 1 0.0
O72 O-2 0.61 0.396 0.9634 1 0.0
Na5 Na+1 0.2208 0.4395 0.2458 1 0.0
O60 O-2 0.6 0.39 0.6313 1 0.0
O51 O-2 0.3333 0.6667 0.062 0.3 0.0
Si1 Si+4 0.257 0.0019 0 1 0.0
O44 O-2 0.669 0.6695 0.8698 1 0.0
Ca13 Ca+2 0.5049 0.4996 0.3319 0.35 0.0
O67 O-2 0.3333 0.6667 0.647 1 0.0
O56 O-2 0.558 0.28 0.4774 0.5 0.0
Al12 Al+3 0.0786 0.403 0.916 1 0.0
O69 O-2 0.3333 0.6667 0.8553 1 0.0
O25 O-2 0.1266 0.8875 0.4979 1 0.0
Al8 Al+3 0.0773 0.4021 0.5805 1 0.0
O29 O-2 0.4564 0.5476 0.582 1 0.0
O39 O-2 0.3432 0.3412 0.7883 1 0.0
Na9 Na+1 0.4415 0.2245 0.5789 1 0.0
Si12 Si+4 0.587 0.9236 0.9165 1 0.0
Cl4 Cl-1 0 0 0.4162 1 0.0
O71 O-2 0.6667 0.3333 0.3166 1 0.0
Na14 Na+1 0.4413 0.2238 0.9156 0.49 0.0
Si10 Si+4 0.9249 0.5866 0.7477 1 0.0
Ca8 Ca+2 0.6667 0.3333 0.2497 1 0.0
O20 O-2 0.665 0.6695 0.3704 1 0.0
O48 O-2 0.6761 0.6704 0.9564 1 0.0
Na4 Na+1 0.4783 0.5307 0.1629 1 0.0
Al7 Al+3 0.0033 0.7405 0.4982 1 0.0
S6 S+6 0.3333 0.6667 0.3068 1 0.0
